data_2003920
loop_
_publ_author_name
'Prelesnik, B.'
'Andjelkovi\'c, K.'
'Malinar, M.'
'Juranic, N.'

_publ_section_title
;Mono(aminocarboxylato)cobalt(III) Complexes Possessing Only Vicinal and
 Conformational Asymmetry. IV. Silver(I)
 <i>mer</i>-(NO~2~),<i>trans</i>-(NH~2~,NH~3~)-[(<i>S</i>)-alaninato]amminetrinitrocobaltate(III)
 Monohydrate
;
_journal_issue 9
_journal_name_full 'Acta Crystallographica Section C'
_journal_page_first 1767
_journal_page_last 1769
_journal_paper_doi 10.1107/S0108270195002812
_journal_volume 51
_journal_year 1995
_chemical_formula_structural 'Ag [Co (N O2)3 (C3 H6 O2 N) (N H3)] H2 0'
_chemical_formula_sum 'C3 H11 Ag Co N5 O9'
_chemical_formula_weight 427.95
_chemical_name_systematic
;
Mer(NO~2~),trans(NH~2~,NH~3~)-silver(I)-
(S-alaninato)amminetrinitrocobaltate(III) Monohydrate
;
_space_group_IT_number 19
_symmetry_cell_setting orthorhombic
_symmetry_space_group_name_Hall 'P 2ac 2ab'
_symmetry_space_group_name_H-M 'P 21 21 21'
_audit_creation_method manually
_cell_angle_alpha 90.00
_cell_angle_beta 90.00
_cell_angle_gamma 90.00
_cell_formula_units_Z 4
_cell_length_a 7.9169(9)
_cell_length_b 9.2702(6)
_cell_length_c 15.9849(12)
_cell_measurement_reflns_used 25
_cell_measurement_temperature 293(1)
_cell_measurement_theta_max 25
_cell_measurement_theta_min 18
_cell_volume 1173.15(18)
_diffrn_ambient_temperature 293.0(10)
_diffrn_measurement_device 'Enraf-Nonius CAD-4'
_diffrn_measurement_method \q/2\q
_diffrn_radiation_monochromator graphite
_diffrn_radiation_source 'fine-focus sealed tube'
_diffrn_radiation_type MoK\a
_diffrn_radiation_wavelength 0.71069
_diffrn_reflns_av_R_equivalents 0.066
_diffrn_reflns_limit_h_max 10
_diffrn_reflns_limit_h_min 0
_diffrn_reflns_limit_k_max 12
_diffrn_reflns_limit_k_min 0
_diffrn_reflns_limit_l_max 21
_diffrn_reflns_limit_l_min 0
_diffrn_reflns_number 2236
_diffrn_reflns_theta_max 28
_diffrn_reflns_theta_min 2
_diffrn_standards_decay_% 0
_diffrn_standards_interval_time 60
_diffrn_standards_number 2
_exptl_absorpt_coefficient_mu 3.12
_exptl_absorpt_correction_type none
_exptl_crystal_colour 'Dark Red'
_exptl_crystal_density_diffrn 2.423
_exptl_crystal_description Prismatic
_exptl_crystal_F_000 840
_exptl_crystal_size_max 0.44
_exptl_crystal_size_mid 0.32
_exptl_crystal_size_min 0.32
_refine_diff_density_max 0.588
_refine_diff_density_min -0.632
_refine_ls_extinction_method none
_refine_ls_goodness_of_fit_obs 2.60
_refine_ls_hydrogen_treatment 'H atoms treated using a riding model'
_refine_ls_matrix_type full
_refine_ls_number_parameters 172
_refine_ls_number_reflns 1530
_refine_ls_number_restraints 0
_refine_ls_restrained_S_obs 1.74
_refine_ls_R_factor_obs 0.035
_refine_ls_shift/esd_max 0.02
_refine_ls_shift/esd_mean 0.01
_refine_ls_structure_factor_coef F
_refine_ls_weighting_details 'w = 1/[\s^2^(F~o~)]'
_refine_ls_weighting_scheme calc
_refine_ls_wR_factor_obs 0.037
_reflns_number_observed 1530
_reflns_number_total 1971
_reflns_observed_criterion >3sigma(I)
_cod_data_source_file ka1120.cif
_cod_data_source_block agcoam
_cod_depositor_comments
;
The following automatic conversions were performed:
'_symmetry_cell_setting' value 'Orthorhombic' changed to 'orthorhombic'
according to '/home/saulius/struct/CIF-dictionaries/cif_core.dic'
dictionary named 'cif_core.dic' version 2.4.1 from 2010-06-29.

Automatic conversion script
Id: cif_fix_enum 1527 2010-12-29 10:47:43Z saulius 

The following automatic conversions were performed:

'_symmetry_cell_setting' value 'Orthorhombic' changed to
'orthorhombic' according to
/home/saulius/struct/CIF-dictionaries/cif_core.dic dictionary named
'cif_core.dic' version 2.4.1 from 2010-06-29.

Automatic conversion script
Id: cif_fix_values 1715 2011-07-08 13:25:40Z adriana 

The following automatic conversions were performed:

'_refine_ls_weighting_scheme' value 'calc w = 1/[\s^2^(F~o~)]' was
changed to 'calc'. New tag '_refine_ls_weighting_details' was
created. The value of the new tag was set to 'w = 1/[\s^2^(F~o~)]'.

Automatic conversion script
Id: cif_fix_values 3143 2015-03-26 13:38:13Z robertas 
;
_cod_original_cell_volume 1173.20(10)
_cod_database_code 2003920

loop_
_symmetry_equiv_pos_as_xyz
'x, y, z'
'-x+1/2, -y, z+1/2'
'x+1/2, -y+1/2, -z'
'-x, y+1/2, -z+1/2'

loop_
_atom_site_aniso_label
_atom_site_aniso_U_11
_atom_site_aniso_U_22
_atom_site_aniso_U_33
_atom_site_aniso_U_12
_atom_site_aniso_U_13
_atom_site_aniso_U_23
Ag 0.0304(2) 0.0239(2) 0.0308(3) -0.0059(4) -0.0047(4) -0.0014(5)
Co 0.0200(4) 0.0160(3) 0.0216(4) 0.0033(7) -0.0045(7) -0.0026(7)
OW 0.038(4) 0.041(3) 0.067(4) 0.012(7) -0.014(8) 0.027(7)
O1 0.029(3) 0.017(2) 0.044(3) 0.016(4) 0.018(5) -0.005(5)
O2 0.037(3) 0.019(2) 0.063(4) 0.001(4) 0.021(7) 0.012(5)
O21 0.067(4) 0.065(4) 0.035(3) -0.031(7) -0.026(8) 0.042(6)
O22 0.039(3) 0.054(3) 0.045(10) -0.034(6) -0.027(6) 0.004(7)
O31 0.047(4) 0.026(3) 0.070(4) -0.013(6) 0.033(7) 0.006(6)
O32 0.080(4) 0.021(3) 0.111(5) -0.002(6) 0.131(7) -0.026(7)
O41 0.061(4) 0.054(3) 0.032(3) -0.002(7) -0.023(6) 0.029(6)
O42 0.042(3) 0.054(3) 0.047(4) -0.036(6) -0.028(6) 0.008(7)
N1 0.029(3) 0.028(3) 0.034(3) 0.005(6) 0.013(6) -0.002(5)
N2 0.030(3) 0.027(3) 0.025(3) 0.011(6) 0.003(5) -0.002(5)
N3 0.036(3) 0.020(3) 0.031(3) -0.006(6) -0.013(6) 0.003(5)
N4 0.035(3) 0.020(3) 0.030(5) 0.008(6) -0.013(5) -0.009(5)
N5 0.012(3) 0.016(2) 0.032(3) 0.007(5) 0.006(4) -0.005(5)
C1 0.025(3) 0.019(3) 0.032(4) 0.006(6) 0.009(6) 0.009(6)
C2 0.023(4) 0.030(4) 0.070(5) -0.002(7) 0.006(8) 0.008(8)
C3 0.024(3) 0.017(3) 0.032(4) 0.001(6) 0.005(6) 0.002(5)

loop_
_atom_site_label
_atom_site_occupancy
_atom_site_fract_x
_atom_site_fract_y
_atom_site_fract_z
_atom_site_U_iso_or_equiv
_atom_site_thermal_displace_type
_atom_site_calc_flag
_atom_site_type_symbol
Ag 1 0.11664(7) 0.48495(6) 0.13126(3) 0.0284(1) Uani d Ag
Co 1 0.72407(11) 0.53483(9) 0.89295(5) 0.0192(2) Uani d Co
OW 1 0.2185(8) 0.3540(7) 0.8962(5) 0.049(2) Uani d O
O1 1 0.7494(7) 0.7389(5) 0.8896(4) 0.030(1) Uani d O
O2 1 0.8958(8) 0.9180(5) 0.8338(4) 0.040(1) Uani d O
O21 1 0.6390(10) 0.6251(8) 0.7334(4) 0.056(2) Uani d O
O22 1 0.4813(8) 0.4595(8) 0.7753(4) 0.046(3) Uani d O
O31 1 0.5941(9) 0.2690(6) 0.9377(4) 0.048(2) Uani d O
O32 1 0.7990(10) 0.2549(6) 0.8533(5) 0.071(2) Uani d O
O41 1 0.7873(9) 0.4656(8) 1.0591(3) 0.049(1) Uani d O
O42 1 0.9864(8) 0.5856(7) 1.0037(4) 0.048(1) Uani d O
N1 1 0.5130(8) 0.5572(7) 0.9552(4) 0.030(1) Uani d N
N2 1 0.6018(8) 0.5403(7) 0.7881(4) 0.027(1) Uani d N
N3 1 0.7038(9) 0.3275(6) 0.8954(4) 0.029(1) Uani d N
N4 1 0.8459(8) 0.5289(7) 0.9978(4) 0.028(2) Uani d N
N5 1 0.9361(7) 0.5286(6) 0.8312(4) 0.020(1) Uani d N
C1 1 0.9940(9) 0.6774(8) 0.8092(5) 0.025(1) Uani d C
C2 1 1.1750(10) 0.7059(9) 0.8379(7) 0.041(2) Uani d C
C3 1 0.8729(10) 0.7871(7) 0.8462(5) 0.024(1) Uani d C
H1(OW) 1 1.168 .307 .875 ? ? ? H
H2(OW) 1 1.209 .334 .957 ? ? ? H
H1(N1) 1 .417 .501 .937 ? ? ? H
H2(N1) 1 .481 .656 .952 ? ? ? H
H3(N1) 1 .536 .533 1.012 ? ? ? H
H1(N5) 1 .921 .474 .781 ? ? ? H
H2(N5) 1 1.020 .484 .865 ? ? ? H
H(C1) 1 .933 .687 .750 ? ? ? H
H1(C2) 1 1.167 .723 .894 ? ? ? H
H2(C2) 1 1.221 .787 .810 ? ? ? H
H3(C2) 1 1.224 .624 .827 ? ? ? H

loop_
_atom_type_symbol
_atom_type_description
_atom_type_scat_source
_atom_type_scat_dispersion_real
_atom_type_scat_dispersion_imag
C C 'International Tables Vol. IV Table 2.3.1' 0.002 0.002
H H 'International Tables Vol. IV Table 2.3.1' 0.000 0.000
Ag Ag 'International Tables Vol. IV Table 2.3.1' -1.085 1.101
Co Co 'International Tables Vol. IV Table 2.3.1' 0.299 0.973
N N 'International Tables Vol. IV Table 2.3.1' 0.004 0.003
O O 'International Tables Vol. IV Table 2.3.1' 0.008 0.006

loop_
_geom_angle_atom_site_label_1
_geom_angle_atom_site_label_2
_geom_angle_atom_site_label_3
_geom_angle
_geom_angle_publ_flag
O1 Co N1 89.9(3) yes
O1 Co N2 90.1(3) yes
O1 Co N3 178.7(3) yes
O1 Co N4 90.0(3) yes
O1 Co N5 85.7(2) yes
N1 Co N2 90.6(3) yes
N1 Co N3 91.4(3) yes
N1 Co N4 89.3(3) yes
N1 Co N5 175.6(3) yes
N2 Co N3 90.1(3) yes
N2 Co N4 179.9(3) yes
N2 Co N5 89.6(3) yes
N3 Co N4 89.8(3) yes
N3 Co N5 93.0(3) yes
N4 Co N5 90.5(3) yes
Co O1 C3 116.3(5) yes
Co N2 O21 121.3(6) yes
Co N2 O22 121.1(5) yes
O21 N2 O22 117.6(7) yes
Co N3 O31 120.7(5) yes
Co N3 O32 119.3(5) yes
O31 N3 O32 120.0(7) yes
Co N4 O41 121.0(5) yes
Co N4 O42 120.2(5) yes
O41 N4 O42 118.8(7) yes
Co N5 C1 110.9(4) yes
N5 C1 C2 112.1(6) yes
N5 C1 C3 109.4(6) yes
C2 C1 C3 111.1(7) yes
O1 C3 O2 122.6(7) yes
O1 C3 C1 117.4(7) yes
O2 C3 C1 120.0(7) yes

loop_
_geom_bond_atom_site_label_1
_geom_bond_atom_site_label_2
_geom_bond_distance
_geom_bond_publ_flag
Co O1 1.903(5) yes
Co N1 1.956(6) yes
Co N2 1.936(6) yes
Co N3 1.929(6) yes
Co N4 1.935(6) yes
Co N5 1.948(6) yes
O1 C3 1.279(10) yes
O2 C3 1.243(8) yes
O21 N2 1.212(9) yes
O22 N2 1.230(9) yes
O31 N3 1.227(9) yes
O32 N3 1.214(10) yes
O41 N4 1.233(9) yes
O42 N4 1.234(9) yes
N5 C1 1.496(9) yes
C1 C2 1.528(11) yes
C1 C3 1.518(10) yes
